data_7102790
loop_
_publ_author_name
'Tsai, Yi-Chou'
'Wang, Po-Yang'
'Lin, Kuan-Ming'
'Chen, Shin-An'
'Chen, Jin-Ming'

_publ_section_title
;
 Synthesis and reactions of \b-diketiminato divanadium(I)
 inverted-sandwich complexes
;
_journal_coden_ASTM CHCOFS
_journal_issue 2
_journal_name_full
;
 Chemical Communications (Cambridge, United Kingdom)
;
_journal_page_first 205
_journal_page_last 207
_journal_paper_doi 10.1039/b711816c
_journal_year 2008
_chemical_formula_moiety 'C65 H90 N4 V2'
_chemical_formula_sum 'C65 H90 N4 V2'
_chemical_formula_weight 1029.29
_space_group_IT_number 14
_symmetry_cell_setting monoclinic
_symmetry_space_group_name_Hall '-P 2yn'
_symmetry_space_group_name_H-M 'P 1 21/n 1'
_atom_sites_solution_hydrogens geom
_atom_sites_solution_primary direct
_atom_sites_solution_secondary difmap
_audit_creation_method SHELXL-97
_cell_angle_alpha 90.00
_cell_angle_beta 107.898(2)
_cell_angle_gamma 90.00
_cell_formula_units_Z 4
_cell_length_a 17.6990(5)
_cell_length_b 15.3858(5)
_cell_length_c 24.9682(7)
_cell_measurement_reflns_used 22227
_cell_measurement_temperature 200(2)
_cell_measurement_theta_max 25.35
_cell_measurement_theta_min 2.037
_cell_volume 6470.1(3)
_computing_cell_refinement 'HKL Scalepack (Otwinowski & Minor 1997)'
_computing_data_collection 'Collect (Nonius BV, 1997-2000)'
_computing_data_reduction 'HKL Denzo and Scalepack (Otwinowski & Minor 19'
_computing_molecular_graphics 'Ortep-3 for Windows (Farrugia, 1997)'
_computing_publication_material 'WinGX publication routines (Farrugia, 1999)'
_computing_structure_refinement 'SHELXL-97 (Sheldrick, 1997)'
_computing_structure_solution 'SHELXS-86 (Sheldrick, 1986)'
_diffrn_ambient_temperature 200(2)
_diffrn_detector_area_resol_mean 9
_diffrn_measured_fraction_theta_full 0.982
_diffrn_measured_fraction_theta_max 0.982
_diffrn_measurement_device_type KappaCCD
_diffrn_measurement_method 'CCD rotation images, thick slices'
_diffrn_radiation_monochromator graphite
_diffrn_radiation_source 'fine-focus sealed tube'
_diffrn_radiation_type MoK\a
_diffrn_radiation_wavelength 0.71073
_diffrn_reflns_av_R_equivalents 0.1142
_diffrn_reflns_av_sigmaI/netI 0.1555
_diffrn_reflns_limit_h_max 21
_diffrn_reflns_limit_h_min -21
_diffrn_reflns_limit_k_max 18
_diffrn_reflns_limit_k_min -14
_diffrn_reflns_limit_l_max 29
_diffrn_reflns_limit_l_min -30
_diffrn_reflns_number 33240
_diffrn_reflns_theta_full 25.36
_diffrn_reflns_theta_max 25.36
_diffrn_reflns_theta_min 2.14
_exptl_absorpt_coefficient_mu 0.327
_exptl_absorpt_correction_T_max 1.0304
_exptl_absorpt_correction_T_min 0.8913
_exptl_absorpt_correction_type multi-scan
_exptl_absorpt_process_details
;
?
;
_exptl_crystal_colour red(dark)
_exptl_crystal_density_diffrn 1.057
_exptl_crystal_density_method 'not measured'
_exptl_crystal_description prism
_exptl_crystal_F_000 2216
_exptl_crystal_size_max 0.26
_exptl_crystal_size_mid 0.25
_exptl_crystal_size_min 0.1
_refine_diff_density_max 0.516
_refine_diff_density_min -0.556
_refine_diff_density_rms 0.147
_refine_ls_extinction_coef 0.0149(11)
_refine_ls_extinction_expression Fc^*^=kFc[1+0.001xFc^2^\l^3^/sin(2\q)]^-1/4^
_refine_ls_extinction_method SHELXL
_refine_ls_goodness_of_fit_ref 0.986
_refine_ls_hydrogen_treatment noref
_refine_ls_matrix_type full
_refine_ls_number_parameters 643
_refine_ls_number_reflns 11655
_refine_ls_number_restraints 0
_refine_ls_restrained_S_all 0.986
_refine_ls_R_factor_all 0.1746
_refine_ls_R_factor_gt 0.0974
_refine_ls_shift/su_max 0.000
_refine_ls_shift/su_mean 0.000
_refine_ls_structure_factor_coef Fsqd
_refine_ls_weighting_details 'calc w=1/[\s^2^(Fo^2^)+(0.1276P)^2^+0.0000P] where P=(Fo^2^+2Fc^2^)/3'
_refine_ls_weighting_scheme calc
_refine_ls_wR_factor_gt 0.2198
_refine_ls_wR_factor_ref 0.2533
_reflns_number_gt 5859
_reflns_number_total 11655
_reflns_threshold_expression >2sigma(I)
_cod_data_source_file b711816c.txt
_cod_data_source_block complex_1
_cod_original_sg_symbol_H-M 'P 21/n'
_cod_database_code 7102790

loop_
_symmetry_equiv_pos_as_xyz
'x, y, z'
'-x+1/2, y+1/2, -z+1/2'
'-x, -y, -z'
'x-1/2, -y-1/2, z-1/2'

loop_
_atom_site_label
_atom_site_type_symbol
_atom_site_fract_x
_atom_site_fract_y
_atom_site_fract_z
_atom_site_U_iso_or_equiv
_atom_site_adp_type
_atom_site_occupancy
_atom_site_symmetry_multiplicity
_atom_site_calc_flag
_atom_site_refinement_flags
_atom_site_disorder_assembly
_atom_site_disorder_group
V1 V 0.12956(5) 0.24388(6) 0.37152(3) 0.0354(3) Uani 1 1 d . . .
V2 V 0.04933(5) 0.13388(6) 0.24343(3) 0.0356(3) Uani 1 1 d . . .
N1 N 0.2358(2) 0.2548(3) 0.43523(16) 0.0355(10) Uani 1 1 d . . .
N2 N 0.0832(3) 0.3358(3) 0.41393(17) 0.0423(11) Uani 1 1 d . . .
N3 N -0.0496(2) 0.0582(3) 0.20932(16) 0.0405(11) Uani 1 1 d . . .
N4 N 0.0759(2) 0.1233(3) 0.16862(16) 0.0346(10) Uani 1 1 d . . .
C1 C 0.2927(3) 0.1867(3) 0.4385(2) 0.0376(13) Uani 1 1 d . . .
C2 C 0.3472(3) 0.1926(4) 0.4081(2) 0.0415(14) Uani 1 1 d . . .
C3 C 0.3531(4) 0.2737(4) 0.3755(2) 0.0561(16) Uani 1 1 d . . .
H3 H 0.3015 0.3028 0.3658 0.067 Uiso 1 1 calc R . .
C4 C 0.4144(7) 0.3370(5) 0.4098(3) 0.119(4) Uani 1 1 d . . .
H4A H 0.4151 0.3879 0.3877 0.178 Uiso 1 1 calc R . .
H4B H 0.4658 0.3102 0.4205 0.178 Uiso 1 1 calc R . .
H4C H 0.4011 0.3533 0.4430 0.178 Uiso 1 1 calc R . .
C5 C 0.3722(5) 0.2589(6) 0.3212(3) 0.091(3) Uani 1 1 d . . .
H5A H 0.3736 0.3138 0.3032 0.136 Uiso 1 1 calc R . .
H5B H 0.3322 0.2226 0.2967 0.136 Uiso 1 1 calc R . .
H5C H 0.4230 0.2310 0.3292 0.136 Uiso 1 1 calc R . .
C6 C 0.3997(3) 0.1243(4) 0.4112(2) 0.0512(16) Uani 1 1 d . . .
H6 H 0.4358 0.1265 0.3909 0.061 Uiso 1 1 calc R . .
C7 C 0.3983(4) 0.0532(4) 0.4445(3) 0.0604(19) Uani 1 1 d . . .
H7 H 0.4334 0.0075 0.4460 0.072 Uiso 1 1 calc R . .
C8 C 0.3470(4) 0.0484(4) 0.4750(2) 0.0544(16) Uani 1 1 d . . .
H8 H 0.3479 -0.0002 0.4973 0.065 Uiso 1 1 calc R . .
C9 C 0.2930(3) 0.1149(4) 0.4736(2) 0.0465(15) Uani 1 1 d . . .
C10 C 0.2377(4) 0.1099(4) 0.5104(2) 0.0624(18) Uani 1 1 d . . .
H10 H 0.2093 0.1654 0.5069 0.075 Uiso 1 1 calc R . .
C11 C 0.2847(5) 0.0969(6) 0.5724(3) 0.099(3) Uani 1 1 d . . .
H11A H 0.2487 0.0940 0.5943 0.149 Uiso 1 1 calc R . .
H11B H 0.3205 0.1449 0.5851 0.149 Uiso 1 1 calc R . .
H11C H 0.3145 0.0438 0.5767 0.149 Uiso 1 1 calc R . .
C12 C 0.1761(5) 0.0379(5) 0.4909(3) 0.082(2) Uani 1 1 d . . .
H12A H 0.1426 0.0368 0.5147 0.122 Uiso 1 1 calc R . .
H12B H 0.2026 -0.0170 0.4930 0.122 Uiso 1 1 calc R . .
H12C H 0.1444 0.0487 0.4527 0.122 Uiso 1 1 calc R . .
C13 C 0.3363(4) 0.3147(5) 0.5203(3) 0.068(2) Uani 1 1 d . . .
H13A H 0.3683 0.2696 0.5117 0.102 Uiso 1 1 calc R . .
H13B H 0.3309 0.3045 0.5569 0.102 Uiso 1 1 calc R . .
H13C H 0.3613 0.3700 0.5200 0.102 Uiso 1 1 calc R . .
C14 C 0.2549(3) 0.3146(4) 0.4766(2) 0.0470(15) Uani 1 1 d . . .
C15 C 0.2025(4) 0.3768(4) 0.4846(2) 0.0547(16) Uani 1 1 d . . .
H15 H 0.2247 0.4197 0.5110 0.066 Uiso 1 1 calc R . .
C16 C 0.1219(4) 0.3830(4) 0.4585(2) 0.0496(15) Uani 1 1 d . . .
C17 C 0.0794(4) 0.4455(5) 0.4864(3) 0.076(2) Uani 1 1 d . . .
H17A H 0.0237 0.4454 0.4663 0.114 Uiso 1 1 calc R . .
H17B H 0.1004 0.5030 0.4861 0.114 Uiso 1 1 calc R . .
H17C H 0.0873 0.4276 0.5246 0.114 Uiso 1 1 calc R . .
C18 C -0.0032(3) 0.3432(4) 0.3954(2) 0.0485(15) Uani 1 1 d . . .
C19 C -0.0465(4) 0.2801(4) 0.4144(2) 0.0574(17) Uani 1 1 d . . .
C20 C -0.0052(4) 0.2034(5) 0.4528(3) 0.0688(19) Uani 1 1 d . . .
H20 H 0.0439 0.1911 0.4437 0.083 Uiso 1 1 calc R . .
C21 C 0.0194(6) 0.2293(6) 0.5147(3) 0.114(3) Uani 1 1 d . . .
H21A H 0.0516 0.2807 0.5203 0.171 Uiso 1 1 calc R . .
H21B H 0.0491 0.1828 0.5372 0.171 Uiso 1 1 calc R . .
H21C H -0.0272 0.2406 0.5256 0.171 Uiso 1 1 calc R . .
C22 C -0.0532(5) 0.1207(5) 0.4421(4) 0.093(3) Uani 1 1 d . . .
H22A H -0.0241 0.0758 0.4665 0.139 Uiso 1 1 calc R . .
H22B H -0.0633 0.1033 0.4036 0.139 Uiso 1 1 calc R . .
H22C H -0.1027 0.1304 0.4494 0.139 Uiso 1 1 calc R . .
C23 C -0.1279(4) 0.2859(5) 0.3977(3) 0.075(2) Uani 1 1 d . . .
H23 H -0.1569 0.2442 0.4099 0.091 Uiso 1 1 calc R . .
C24 C -0.1674(4) 0.3520(5) 0.3633(3) 0.082(2) Uani 1 1 d . . .
H24 H -0.2224 0.3555 0.3528 0.098 Uiso 1 1 calc R . .
C25 C -0.1241(4) 0.4131(5) 0.3445(3) 0.0682(19) Uani 1 1 d . . .
H25 H -0.1511 0.4571 0.3207 0.082 Uiso 1 1 calc R . .
C26 C -0.0409(3) 0.4109(4) 0.3603(2) 0.0533(16) Uani 1 1 d . B .
C27 C 0.0018(4) 0.4795(5) 0.3380(3) 0.075(2) Uani 1 1 d . . .
H27 H 0.0577 0.4641 0.3558 0.090 Uiso 1 1 calc R A 1
C28 C -0.0036(8) 0.5702(6) 0.3624(4) 0.143(4) Uani 1 1 d . B .
H28A H 0.0253 0.6111 0.3473 0.215 Uiso 1 1 calc R . .
H28B H 0.0188 0.5684 0.4027 0.215 Uiso 1 1 calc R . .
H28C H -0.0582 0.5876 0.3527 0.215 Uiso 1 1 calc R . .
C29A C 0.000(2) 0.4967(14) 0.2874(10) 0.057(8) Uiso 0.34(3) 1 d P B 1
H29A H 0.0349 0.5444 0.2876 0.085 Uiso 0.34(3) 1 calc PR B 1
H29B H -0.0533 0.5121 0.2657 0.085 Uiso 0.34(3) 1 calc PR B 1
H29C H 0.0165 0.4466 0.2711 0.085 Uiso 0.34(3) 1 calc PR B 1
C29 C -0.0406(11) 0.4856(8) 0.2701(5) 0.066(4) Uiso 0.66(3) 1 d P B 2
H29D H -0.0144 0.5292 0.2546 0.100 Uiso 0.66(3) 1 calc PR B 2
H29E H -0.0955 0.5009 0.2625 0.100 Uiso 0.66(3) 1 calc PR B 2
H29F H -0.0368 0.4304 0.2532 0.100 Uiso 0.66(3) 1 calc PR B 2
C30 C -0.1043(3) 0.0468(4) 0.2414(2) 0.0437(14) Uani 1 1 d . . .
C31 C -0.1694(4) 0.1039(4) 0.2331(3) 0.0580(17) Uani 1 1 d . . .
C32 C -0.1859(4) 0.1784(5) 0.1903(3) 0.0632(18) Uani 1 1 d . . .
H32 H -0.1453 0.1766 0.1711 0.076 Uiso 1 1 calc R . .
C33 C -0.2664(5) 0.1701(6) 0.1460(3) 0.094(3) Uani 1 1 d . . .
H33A H -0.2736 0.2174 0.1198 0.141 Uiso 1 1 calc R . .
H33B H -0.3073 0.1719 0.1638 0.141 Uiso 1 1 calc R . .
H33C H -0.2691 0.1160 0.1264 0.141 Uiso 1 1 calc R . .
C34 C -0.1817(4) 0.2672(5) 0.2182(3) 0.084(2) Uani 1 1 d . . .
H34A H -0.1912 0.3118 0.1900 0.127 Uiso 1 1 calc R . .
H34B H -0.1300 0.2751 0.2449 0.127 Uiso 1 1 calc R . .
H34C H -0.2212 0.2706 0.2372 0.127 Uiso 1 1 calc R . .
C35 C -0.2207(4) 0.0903(5) 0.2644(3) 0.0693(19) Uani 1 1 d . . .
H35 H -0.2635 0.1277 0.2599 0.083 Uiso 1 1 calc R . .
C36 C -0.2096(5) 0.0230(6) 0.3018(3) 0.084(2) Uani 1 1 d . . .
H36 H -0.2452 0.0148 0.3221 0.101 Uiso 1 1 calc R . .
C37 C -0.1472(4) -0.0319(5) 0.3096(3) 0.074(2) Uani 1 1 d . . .
H37 H -0.1412 -0.0776 0.3350 0.089 Uiso 1 1 calc R . .
C38 C -0.0925(4) -0.0221(4) 0.2810(2) 0.0566(17) Uani 1 1 d . . .
C39 C -0.0229(4) -0.0847(4) 0.2903(3) 0.0616(18) Uani 1 1 d . . .
H39 H 0.0203 -0.0536 0.2818 0.074 Uiso 1 1 calc R . .
C40 C 0.0084(5) -0.1173(5) 0.3514(3) 0.084(2) Uani 1 1 d . . .
H40A H 0.0226 -0.0685 0.3765 0.125 Uiso 1 1 calc R . .
H40B H 0.0543 -0.1531 0.3557 0.125 Uiso 1 1 calc R . .
H40C H -0.0321 -0.1506 0.3602 0.125 Uiso 1 1 calc R . .
C41 C -0.0430(6) -0.1643(5) 0.2524(3) 0.105(3) Uani 1 1 d . . .
H41A H 0.0030 -0.2008 0.2595 0.158 Uiso 1 1 calc R . .
H41B H -0.0597 -0.1463 0.2138 0.158 Uiso 1 1 calc R . .
H41C H -0.0851 -0.1962 0.2602 0.158 Uiso 1 1 calc R . .
C42 C -0.1509(4) -0.0285(5) 0.1370(3) 0.071(2) Uani 1 1 d . . .
H42A H -0.1755 -0.0304 0.1663 0.107 Uiso 1 1 calc R . .
H42B H -0.1402 -0.0866 0.1274 0.107 Uiso 1 1 calc R . .
H42C H -0.1859 -0.0004 0.1045 0.107 Uiso 1 1 calc R . .
C43 C -0.0730(3) 0.0223(4) 0.1576(2) 0.0452(14) Uani 1 1 d . . .
C44 C -0.0310(3) 0.0302(4) 0.1191(2) 0.0437(14) Uani 1 1 d . . .
H44 H -0.0508 -0.0015 0.0860 0.052 Uiso 1 1 calc R . .
C45 C 0.0371(3) 0.0793(3) 0.12324(19) 0.0352(12) Uani 1 1 d . . .
C46 C 0.0625(3) 0.0792(4) 0.0697(2) 0.0466(14) Uani 1 1 d . . .
H46A H 0.1088 0.1149 0.0755 0.070 Uiso 1 1 calc R . .
H46B H 0.0202 0.1018 0.0388 0.070 Uiso 1 1 calc R . .
H46C H 0.0745 0.0209 0.0613 0.070 Uiso 1 1 calc R . .
C47 C 0.1429(3) 0.1762(3) 0.16474(18) 0.0354(13) Uani 1 1 d . . .
C48 C 0.2198(3) 0.1403(3) 0.1802(2) 0.0407(13) Uani 1 1 d . . .
C49 C 0.2366(4) 0.0442(4) 0.1936(3) 0.0603(17) Uani 1 1 d . . .
H49 H 0.1878 0.0173 0.1963 0.072 Uiso 1 1 calc R . .
C50 C 0.3024(4) 0.0265(5) 0.2487(3) 0.079(2) Uani 1 1 d . . .
H50A H 0.3085 -0.0350 0.2547 0.118 Uiso 1 1 calc R . .
H50B H 0.2887 0.0527 0.2793 0.118 Uiso 1 1 calc R . .
H50C H 0.3514 0.0509 0.2466 0.118 Uiso 1 1 calc R . .
C51 C 0.2600(4) -0.0023(5) 0.1464(3) 0.082(2) Uani 1 1 d . . .
H51A H 0.2195 0.0069 0.1111 0.122 Uiso 1 1 calc R . .
H51B H 0.2656 -0.0635 0.1543 0.122 Uiso 1 1 calc R . .
H51C H 0.3095 0.0206 0.1444 0.122 Uiso 1 1 calc R . .
C52 C 0.2825(3) 0.1939(4) 0.1804(2) 0.0461(15) Uani 1 1 d . . .
H52 H 0.3337 0.1713 0.1906 0.055 Uiso 1 1 calc R . .
C53 C 0.2707(4) 0.2803(4) 0.1659(2) 0.0516(15) Uani 1 1 d . . .
H53 H 0.3138 0.3158 0.1676 0.062 Uiso 1 1 calc R . .
C54 C 0.1958(4) 0.3139(4) 0.1492(2) 0.0467(15) Uani 1 1 d . . .
H54 H 0.1885 0.3717 0.1381 0.056 Uiso 1 1 calc R . .
C55 C 0.1306(3) 0.2640(3) 0.1482(2) 0.0384(13) Uani 1 1 d . . .
C56 C 0.0462(3) 0.3017(4) 0.1252(2) 0.0516(16) Uani 1 1 d . . .
H56 H 0.0089 0.2592 0.1319 0.062 Uiso 1 1 calc R . .
C57 C 0.0257(4) 0.3152(4) 0.0616(3) 0.073(2) Uani 1 1 d . . .
H57A H 0.0318 0.2612 0.0440 0.109 Uiso 1 1 calc R . .
H57B H 0.0607 0.3579 0.0541 0.109 Uiso 1 1 calc R . .
H57C H -0.0282 0.3348 0.0467 0.109 Uiso 1 1 calc R . .
C58 C 0.0357(4) 0.3859(4) 0.1527(2) 0.0579(17) Uani 1 1 d . . .
H58A H -0.0180 0.4058 0.1369 0.087 Uiso 1 1 calc R . .
H58B H 0.0715 0.4286 0.1464 0.087 Uiso 1 1 calc R . .
H58C H 0.0468 0.3769 0.1925 0.087 Uiso 1 1 calc R . .
C59 C 0.1836(3) 0.0244(4) 0.3456(2) 0.0486(15) Uani 1 1 d . . .
H59A H 0.1538 -0.0142 0.3616 0.073 Uiso 1 1 calc R . .
H59B H 0.2330 0.0385 0.3735 0.073 Uiso 1 1 calc R . .
H59C H 0.1939 -0.0032 0.3141 0.073 Uiso 1 1 calc R . .
C60 C 0.1367(3) 0.1064(3) 0.32634(18) 0.0347(12) Uani 1 1 d . . .
C61 C 0.0626(3) 0.1223(4) 0.3374(2) 0.0417(14) Uani 1 1 d . . .
H61 H 0.0464 0.0849 0.3609 0.050 Uiso 1 1 calc R . .
C62 C 0.0138(3) 0.1943(4) 0.3128(2) 0.0423(14) Uani 1 1 d . . .
H62 H -0.0368 0.1995 0.3163 0.051 Uiso 1 1 calc R . .
C63 C 0.0424(3) 0.2579(4) 0.2831(2) 0.0420(14) Uani 1 1 d . . .
H63 H 0.0089 0.3017 0.2637 0.050 Uiso 1 1 calc R . .
C64 C 0.1237(3) 0.2544(3) 0.28314(19) 0.0370(12) Uani 1 1 d . . .
H64 H 0.1473 0.3018 0.2715 0.044 Uiso 1 1 calc R . .
C65 C 0.1674(3) 0.1756(3) 0.30165(19) 0.0364(12) Uani 1 1 d . . .
H65 H 0.2175 0.1697 0.2973 0.044 Uiso 1 1 calc R . .

loop_
_atom_site_aniso_label
_atom_site_aniso_U_11
_atom_site_aniso_U_22
_atom_site_aniso_U_33
_atom_site_aniso_U_23
_atom_site_aniso_U_13
_atom_site_aniso_U_12
V1 0.0328(5) 0.0406(6) 0.0330(5) 0.0012(4) 0.0105(4) 0.0038(4)
V2 0.0323(5) 0.0410(6) 0.0329(5) 0.0009(4) 0.0091(4) -0.0041(4)
N1 0.033(2) 0.040(3) 0.034(2) -0.008(2) 0.0112(18) 0.004(2)
N2 0.041(3) 0.048(3) 0.043(2) -0.001(2) 0.020(2) 0.005(2)
N3 0.031(2) 0.051(3) 0.038(2) 0.004(2) 0.010(2) -0.010(2)
N4 0.034(2) 0.035(3) 0.035(2) 0.0023(19) 0.0125(19) 0.000(2)
C1 0.033(3) 0.038(3) 0.035(3) -0.008(2) 0.002(2) 0.007(3)
C2 0.032(3) 0.048(4) 0.042(3) -0.011(3) 0.007(2) 0.001(3)
C3 0.041(3) 0.068(5) 0.065(4) 0.006(3) 0.024(3) 0.004(3)
C4 0.188(10) 0.069(6) 0.089(6) -0.005(4) 0.026(6) -0.050(6)
C5 0.079(5) 0.127(7) 0.076(5) -0.015(5) 0.038(4) -0.043(5)
C6 0.037(3) 0.058(4) 0.053(3) -0.011(3) 0.005(3) 0.015(3)
C7 0.046(4) 0.054(4) 0.066(4) -0.021(4) -0.006(3) 0.019(3)
C8 0.053(4) 0.049(4) 0.053(3) 0.002(3) 0.004(3) 0.007(3)
C9 0.043(3) 0.049(4) 0.040(3) -0.007(3) 0.001(3) 0.000(3)
C10 0.070(5) 0.060(4) 0.057(4) 0.014(3) 0.020(3) 0.003(4)
C11 0.114(7) 0.128(7) 0.053(4) 0.005(4) 0.021(4) -0.013(6)
C12 0.089(6) 0.084(6) 0.072(5) 0.020(4) 0.024(4) -0.003(5)
C13 0.054(4) 0.078(5) 0.059(4) -0.024(4) -0.002(3) 0.005(4)
C14 0.047(4) 0.051(4) 0.040(3) 0.001(3) 0.008(3) 0.008(3)
C15 0.060(4) 0.051(4) 0.047(3) -0.011(3) 0.007(3) 0.013(3)
C16 0.060(4) 0.050(4) 0.041(3) -0.005(3) 0.019(3) 0.013(3)
C17 0.079(5) 0.087(5) 0.060(4) -0.014(4) 0.019(4) 0.030(4)
C18 0.044(3) 0.063(4) 0.048(3) -0.001(3) 0.027(3) 0.010(3)
C19 0.048(4) 0.076(5) 0.059(4) 0.002(3) 0.033(3) 0.006(3)
C20 0.064(5) 0.082(5) 0.071(4) 0.023(4) 0.036(4) 0.014(4)
C21 0.164(9) 0.131(8) 0.061(5) 0.032(5) 0.055(5) 0.028(7)
C22 0.079(6) 0.092(6) 0.126(7) 0.038(5) 0.058(5) 0.001(5)
C23 0.058(5) 0.084(5) 0.096(5) 0.022(4) 0.041(4) 0.008(4)
C24 0.046(4) 0.099(6) 0.117(6) 0.005(5) 0.048(4) 0.015(4)
C25 0.048(4) 0.084(5) 0.080(4) 0.018(4) 0.031(4) 0.027(4)
C26 0.042(4) 0.062(4) 0.060(4) 0.005(3) 0.021(3) 0.023(3)
C27 0.056(4) 0.074(5) 0.095(5) 0.044(4) 0.022(4) 0.023(4)
C28 0.220(13) 0.091(8) 0.102(7) 0.017(6) 0.024(7) -0.040(8)
C30 0.036(3) 0.051(4) 0.044(3) -0.004(3) 0.012(3) -0.019(3)
C31 0.037(4) 0.074(5) 0.064(4) 0.002(3) 0.017(3) -0.003(3)
C32 0.041(4) 0.085(5) 0.065(4) 0.006(4) 0.019(3) 0.006(3)
C33 0.084(6) 0.117(7) 0.067(5) 0.014(4) 0.003(4) -0.009(5)
C34 0.062(5) 0.087(6) 0.087(5) 0.013(4) -0.003(4) 0.009(4)
C35 0.041(4) 0.093(6) 0.082(5) 0.007(4) 0.031(3) -0.009(4)
C36 0.062(5) 0.130(7) 0.073(5) 0.019(5) 0.040(4) -0.016(5)
C37 0.058(5) 0.091(6) 0.084(5) 0.026(4) 0.036(4) -0.013(4)
C38 0.048(4) 0.069(5) 0.054(3) 0.001(3) 0.018(3) -0.019(3)
C39 0.065(4) 0.062(4) 0.066(4) 0.014(3) 0.032(3) -0.007(4)
C40 0.095(6) 0.073(5) 0.086(5) 0.020(4) 0.033(4) 0.004(4)
C41 0.135(8) 0.079(6) 0.092(6) -0.013(5) 0.018(5) 0.005(5)
C42 0.063(4) 0.080(5) 0.068(4) -0.016(4) 0.017(3) -0.038(4)
C43 0.043(3) 0.041(3) 0.048(3) -0.003(3) 0.009(3) -0.008(3)
C44 0.050(4) 0.045(3) 0.036(3) -0.006(2) 0.013(3) -0.007(3)
C45 0.042(3) 0.032(3) 0.029(3) 0.001(2) 0.007(2) 0.003(3)
C46 0.044(3) 0.046(4) 0.046(3) 0.003(3) 0.009(3) -0.001(3)
C47 0.039(3) 0.042(3) 0.025(2) -0.005(2) 0.011(2) -0.003(3)
C48 0.043(3) 0.041(3) 0.040(3) 0.005(2) 0.016(2) 0.002(3)
C49 0.045(4) 0.048(4) 0.094(5) 0.007(3) 0.031(4) 0.001(3)
C50 0.089(6) 0.072(5) 0.083(5) 0.026(4) 0.037(4) 0.038(4)
C51 0.071(5) 0.061(5) 0.103(5) -0.022(4) 0.013(4) 0.016(4)
C52 0.035(3) 0.061(4) 0.045(3) -0.002(3) 0.016(3) -0.002(3)
C53 0.040(4) 0.053(4) 0.063(4) 0.002(3) 0.019(3) -0.010(3)
C54 0.057(4) 0.036(3) 0.050(3) 0.003(3) 0.020(3) -0.011(3)
C55 0.046(3) 0.036(3) 0.033(3) 0.002(2) 0.012(2) 0.004(3)
C56 0.047(4) 0.041(4) 0.066(4) 0.015(3) 0.016(3) -0.005(3)
C57 0.075(5) 0.050(4) 0.068(4) 0.002(3) -0.015(4) -0.002(4)
C58 0.056(4) 0.071(5) 0.049(3) 0.016(3) 0.020(3) 0.016(3)
C59 0.046(3) 0.048(4) 0.048(3) 0.003(3) 0.009(3) 0.005(3)
C60 0.032(3) 0.045(3) 0.029(3) -0.001(2) 0.011(2) 0.006(2)
C61 0.041(3) 0.051(4) 0.033(3) 0.009(2) 0.011(2) -0.004(3)
C62 0.032(3) 0.054(4) 0.039(3) 0.000(3) 0.009(2) -0.004(3)
C63 0.040(3) 0.048(4) 0.035(3) 0.003(3) 0.007(2) 0.005(3)
C64 0.041(3) 0.036(3) 0.037(3) 0.003(2) 0.016(2) -0.006(3)
C65 0.027(3) 0.047(3) 0.037(3) -0.005(2) 0.012(2) 0.000(3)

loop_
_atom_type_symbol
_atom_type_description
_atom_type_scat_dispersion_real
_atom_type_scat_dispersion_imag
_atom_type_scat_source
C C 0.0033 0.0016 'International Tables Vol C Tables 4.2.6.8 and 6.1.1.4'
H H 0.0000 0.0000 'International Tables Vol C Tables 4.2.6.8 and 6.1.1.4'
N N 0.0061 0.0033 'International Tables Vol C Tables 4.2.6.8 and 6.1.1.4'
V V 0.3005 0.5294 'International Tables Vol C Tables 4.2.6.8 and 6.1.1.4'
O O 0.0106 0.0060 'International Tables Vol C Tables 4.2.6.8 and 6.1.1.4'

loop_
_geom_angle_atom_site_label_1
_geom_angle_atom_site_label_2
_geom_angle_atom_site_label_3
_geom_angle
_geom_angle_site_symmetry_1
_geom_angle_site_symmetry_3
_geom_angle_publ_flag
N1 V1 N2 87.78(17) . . ?
N1 V1 C64 121.46(18) . . ?
N2 V1 C64 124.11(18) . . ?
N1 V1 C61 127.76(18) . . ?
N2 V1 C61 121.1(2) . . ?
C64 V1 C61 79.72(19) . . ?
N1 V1 C62 163.72(19) . . ?
N2 V1 C62 97.98(19) . . ?
C64 V1 C62 67.43(19) . . ?
C61 V1 C62 36.93(19) . . ?
N1 V1 C63 157.42(19) . . ?
N2 V1 C63 99.96(18) . . ?
C64 V1 C63 37.56(19) . . ?
C61 V1 C63 65.71(19) . . ?
C62 V1 C63 36.23(19) . . ?
N1 V1 C65 102.27(17) . . ?
N2 V1 C65 161.22(18) . . ?
C64 V1 C65 37.18(18) . . ?
C61 V1 C65 64.77(19) . . ?
C62 V1 C65 76.76(19) . . ?
C63 V1 C65 65.06(19) . . ?
N1 V1 C60 105.35(16) . . ?
N2 V1 C60 156.49(18) . . ?
C64 V1 C60 65.56(18) . . ?
C61 V1 C60 35.81(18) . . ?
C62 V1 C60 64.43(19) . . ?
C63 V1 C60 75.41(18) . . ?
C65 V1 C60 34.86(17) . . ?
N3 V2 N4 88.98(16) . . ?
N3 V2 C63 121.8(2) . . ?
N4 V2 C63 122.81(19) . . ?
N3 V2 C60 122.76(18) . . ?
N4 V2 C60 122.89(17) . . ?
C63 V2 C60 82.07(18) . . ?
N3 V2 C62 98.70(19) . . ?
N4 V2 C62 159.21(18) . . ?
C63 V2 C62 37.45(19) . . ?
C60 V2 C62 68.54(19) . . ?
N3 V2 C65 159.39(18) . . ?
N4 V2 C65 100.54(17) . . ?
C63 V2 C65 67.94(19) . . ?
C60 V2 C65 37.16(18) . . ?
C62 V2 C65 78.76(19) . . ?
N3 V2 C61 100.74(18) . . ?
N4 V2 C61 159.80(18) . . ?
C63 V2 C61 66.6(2) . . ?
C60 V2 C61 37.31(18) . . ?
C62 V2 C61 36.73(19) . . ?
C65 V2 C61 64.95(19) . . ?
N3 V2 C64 158.62(19) . . ?
N4 V2 C64 101.11(17) . . ?
C63 V2 C64 37.30(19) . . ?
C60 V2 C64 67.02(18) . . ?
C62 V2 C64 65.80(19) . . ?
C65 V2 C64 36.69(18) . . ?
C61 V2 C64 75.98(18) . . ?
C14 N1 C1 116.6(4) . . ?
C14 N1 V1 126.9(4) . . ?
C1 N1 V1 116.2(3) . . ?
C16 N2 C18 116.3(5) . . ?
C16 N2 V1 127.9(4) . . ?
C18 N2 V1 115.5(3) . . ?
C43 N3 C30 114.9(4) . . ?
C43 N3 V2 126.9(4) . . ?
C30 N3 V2 118.0(3) . . ?
C45 N4 C47 116.5(4) . . ?
C45 N4 V2 127.9(4) . . ?
C47 N4 V2 115.4(3) . . ?
C2 C1 C9 121.1(5) . . ?
C2 C1 N1 120.6(5) . . ?
C9 C1 N1 118.3(5) . . ?
C6 C2 C1 118.7(5) . . ?
C6 C2 C3 119.9(5) . . ?
C1 C2 C3 121.3(5) . . ?
C2 C3 C5 115.6(6) . . ?
C2 C3 C4 112.5(5) . . ?
C5 C3 C4 106.6(6) . . ?
C2 C3 H3 107.2 . . ?
C5 C3 H3 107.2 . . ?
C4 C3 H3 107.2 . . ?
C3 C4 H4A 109.5 . . ?
C3 C4 H4B 109.5 . . ?
H4A C4 H4B 109.5 . . ?
C3 C4 H4C 109.5 . . ?
H4A C4 H4C 109.5 . . ?
H4B C4 H4C 109.5 . . ?
C3 C5 H5A 109.5 . . ?
C3 C5 H5B 109.5 . . ?
H5A C5 H5B 109.5 . . ?
C3 C5 H5C 109.5 . . ?
H5A C5 H5C 109.5 . . ?
H5B C5 H5C 109.5 . . ?
C7 C6 C2 119.9(6) . . ?
C7 C6 H6 120.0 . . ?
C2 C6 H6 120.0 . . ?
C8 C7 C6 121.4(6) . . ?
C8 C7 H7 119.3 . . ?
C6 C7 H7 119.3 . . ?
C7 C8 C9 121.3(6) . . ?
C7 C8 H8 119.3 . . ?
C9 C8 H8 119.3 . . ?
C8 C9 C1 117.5(6) . . ?
C8 C9 C10 120.5(6) . . ?
C1 C9 C10 122.0(5) . . ?
C12 C10 C11 109.9(6) . . ?
C12 C10 C9 111.8(5) . . ?
C11 C10 C9 111.3(6) . . ?
C12 C10 H10 107.9 . . ?
C11 C10 H10 107.9 . . ?
C9 C10 H10 107.9 . . ?
C10 C11 H11A 109.5 . . ?
C10 C11 H11B 109.5 . . ?
H11A C11 H11B 109.5 . . ?
C10 C11 H11C 109.5 . . ?
H11A C11 H11C 109.5 . . ?
H11B C11 H11C 109.5 . . ?
C10 C12 H12A 109.5 . . ?
C10 C12 H12B 109.5 . . ?
H12A C12 H12B 109.5 . . ?
C10 C12 H12C 109.5 . . ?
H12A C12 H12C 109.5 . . ?
H12B C12 H12C 109.5 . . ?
C14 C13 H13A 109.5 . . ?
C14 C13 H13B 109.5 . . ?
H13A C13 H13B 109.5 . . ?
C14 C13 H13C 109.5 . . ?
H13A C13 H13C 109.5 . . ?
H13B C13 H13C 109.5 . . ?
N1 C14 C15 124.1(5) . . ?
N1 C14 C13 120.7(5) . . ?
C15 C14 C13 115.2(5) . . ?
C16 C15 C14 128.3(5) . . ?
C16 C15 H15 115.9 . . ?
C14 C15 H15 115.9 . . ?
N2 C16 C15 123.5(5) . . ?
N2 C16 C17 122.0(5) . . ?
C15 C16 C17 114.4(5) . . ?
C16 C17 H17A 109.5 . . ?
C16 C17 H17B 109.5 . . ?
H17A C17 H17B 109.5 . . ?
C16 C17 H17C 109.5 . . ?
H17A C17 H17C 109.5 . . ?
H17B C17 H17C 109.5 . . ?
C26 C18 C19 121.5(6) . . ?
C26 C18 N2 120.8(5) . . ?
C19 C18 N2 117.7(5) . . ?
C23 C19 C18 118.8(6) . . ?
C23 C19 C20 119.2(6) . . ?
C18 C19 C20 122.0(6) . . ?
C22 C20 C21 111.6(6) . . ?
C22 C20 C19 113.5(6) . . ?
C21 C20 C19 111.2(6) . . ?
C22 C20 H20 106.7 . . ?
C21 C20 H20 106.7 . . ?
C19 C20 H20 106.7 . . ?
C20 C21 H21A 109.5 . . ?
C20 C21 H21B 109.5 . . ?
H21A C21 H21B 109.5 . . ?
C20 C21 H21C 109.5 . . ?
H21A C21 H21C 109.5 . . ?
H21B C21 H21C 109.5 . . ?
C20 C22 H22A 109.5 . . ?
C20 C22 H22B 109.5 . . ?
H22A C22 H22B 109.5 . . ?
C20 C22 H22C 109.5 . . ?
H22A C22 H22C 109.5 . . ?
H22B C22 H22C 109.5 . . ?
C24 C23 C19 121.5(7) . . ?
C24 C23 H23 119.3 . . ?
C19 C23 H23 119.3 . . ?
C23 C24 C25 119.2(7) . . ?
C23 C24 H24 120.4 . . ?
C25 C24 H24 120.4 . . ?
C24 C25 C26 122.0(6) . . ?
C24 C25 H25 119.0 . . ?
C26 C25 H25 119.0 . . ?
C18 C26 C25 117.0(6) . . ?
C18 C26 C27 124.1(5) . . ?
C25 C26 C27 118.9(6) . . ?
C29A C27 C26 130.4(16) . . ?
C29A C27 C28 102.6(11) . . ?
C26 C27 C28 112.9(7) . . ?
C29A C27 C29 25.7(12) . . ?
C26 C27 C29 107.7(8) . . ?
C28 C27 C29 107.2(6) . . ?
C29A C27 H27 102.4 . . ?
C26 C27 H27 102.4 . . ?
C28 C27 H27 102.4 . . ?
C29 C27 H27 124.3 . . ?
C27 C28 H28A 109.5 . . ?
C27 C28 H28B 109.5 . . ?
H28A C28 H28B 109.5 . . ?
C27 C28 H28C 109.5 . . ?
H28A C28 H28C 109.5 . . ?
H28B C28 H28C 109.5 . . ?
C27 C29A H29A 109.5 . . ?
C27 C29A H29B 109.5 . . ?
H29A C29A H29B 109.5 . . ?
C27 C29A H29C 109.5 . . ?
H29A C29A H29C 109.5 . . ?
H29B C29A H29C 109.5 . . ?
C27 C29 H29D 109.5 . . ?
C27 C29 H29E 109.5 . . ?
H29D C29 H29E 109.5 . . ?
C27 C29 H29F 109.5 . . ?
H29D C29 H29F 109.5 . . ?
H29E C29 H29F 109.5 . . ?
C31 C30 C38 120.4(6) . . ?
C31 C30 N3 119.8(5) . . ?
C38 C30 N3 119.7(5) . . ?
C35 C31 C30 118.1(6) . . ?
C35 C31 C32 119.2(6) . . ?
C30 C31 C32 122.7(6) . . ?
C33 C32 C34 108.1(6) . . ?
C33 C32 C31 112.4(6) . . ?
C34 C32 C31 112.3(5) . . ?
C33 C32 H32 107.9 . . ?
C34 C32 H32 107.9 . . ?
C31 C32 H32 107.9 . . ?
C32 C33 H33A 109.5 . . ?
C32 C33 H33B 109.5 . . ?
H33A C33 H33B 109.5 . . ?
C32 C33 H33C 109.5 . . ?
H33A C33 H33C 109.5 . . ?
H33B C33 H33C 109.5 . . ?
C32 C34 H34A 109.5 . . ?
C32 C34 H34B 109.5 . . ?
H34A C34 H34B 109.5 . . ?
C32 C34 H34C 109.5 . . ?
H34A C34 H34C 109.5 . . ?
H34B C34 H34C 109.5 . . ?
C36 C35 C31 121.2(7) . . ?
C36 C35 H35 119.4 . . ?
C31 C35 H35 119.4 . . ?
C37 C36 C35 120.6(7) . . ?
C37 C36 H36 119.7 . . ?
C35 C36 H36 119.7 . . ?
C36 C37 C38 121.9(7) . . ?
C36 C37 H37 119.1 . . ?
C38 C37 H37 119.1 . . ?
C37 C38 C30 117.8(6) . . ?
C37 C38 C39 121.0(6) . . ?
C30 C38 C39 121.2(5) . . ?
C41 C39 C38 113.0(6) . . ?
C41 C39 C40 107.3(6) . . ?
C38 C39 C40 112.7(6) . . ?
C41 C39 H39 107.9 . . ?
C38 C39 H39 107.9 . . ?
C40 C39 H39 107.9 . . ?
C39 C40 H40A 109.5 . . ?
C39 C40 H40B 109.5 . . ?
H40A C40 H40B 109.5 . . ?
C39 C40 H40C 109.5 . . ?
H40A C40 H40C 109.5 . . ?
H40B C40 H40C 109.5 . . ?
C39 C41 H41A 109.5 . . ?
C39 C41 H41B 109.5 . . ?
H41A C41 H41B 109.5 . . ?
C39 C41 H41C 109.5 . . ?
H41A C41 H41C 109.5 . . ?
H41B C41 H41C 109.5 . . ?
C43 C42 H42A 109.5 . . ?
C43 C42 H42B 109.5 . . ?
H42A C42 H42B 109.5 . . ?
C43 C42 H42C 109.5 . . ?
H42A C42 H42C 109.5 . . ?
H42B C42 H42C 109.5 . . ?
N3 C43 C44 123.6(5) . . ?
N3 C43 C42 120.7(5) . . ?
C44 C43 C42 115.6(5) . . ?
C43 C44 C45 128.9(5) . . ?
C43 C44 H44 115.5 . . ?
C45 C44 H44 115.5 . . ?
N4 C45 C44 123.4(5) . . ?
N4 C45 C46 122.3(5) . . ?
C44 C45 C46 114.3(4) . . ?
C45 C46 H46A 109.5 . . ?
C45 C46 H46B 109.5 . . ?
H46A C46 H46B 109.5 . . ?
C45 C46 H46C 109.5 . . ?
H46A C46 H46C 109.5 . . ?
H46B C46 H46C 109.5 . . ?
C48 C47 C55 120.3(5) . . ?
C48 C47 N4 119.9(5) . . ?
C55 C47 N4 119.7(5) . . ?
C52 C48 C47 118.4(5) . . ?
C52 C48 C49 118.4(5) . . ?
C47 C48 C49 123.1(5) . . ?
C48 C49 C50 114.4(5) . . ?
C48 C49 C51 111.2(5) . . ?
C50 C49 C51 107.3(5) . . ?
C48 C49 H49 107.9 . . ?
C50 C49 H49 107.9 . . ?
C51 C49 H49 107.9 . . ?
C49 C50 H50A 109.5 . . ?
C49 C50 H50B 109.5 . . ?
H50A C50 H50B 109.5 . . ?
C49 C50 H50C 109.5 . . ?
H50A C50 H50C 109.5 . . ?
H50B C50 H50C 109.5 . . ?
C49 C51 H51A 109.5 . . ?
C49 C51 H51B 109.5 . . ?
H51A C51 H51B 109.5 . . ?
C49 C51 H51C 109.5 . . ?
H51A C51 H51C 109.5 . . ?
H51B C51 H51C 109.5 . . ?
C53 C52 C48 121.2(5) . . ?
C53 C52 H52 119.4 . . ?
C48 C52 H52 119.4 . . ?
C54 C53 C52 120.2(5) . . ?
C54 C53 H53 119.9 . . ?
C52 C53 H53 119.9 . . ?
C53 C54 C55 121.5(5) . . ?
C53 C54 H54 119.2 . . ?
C55 C54 H54 119.2 . . ?
C54 C55 C47 118.4(5) . . ?
C54 C55 C56 120.5(5) . . ?
C47 C55 C56 121.0(5) . . ?
C58 C56 C57 109.6(5) . . ?
C58 C56 C55 113.3(5) . . ?
C57 C56 C55 109.3(5) . . ?
C58 C56 H56 108.2 . . ?
C57 C56 H56 108.2 . . ?
C55 C56 H56 108.2 . . ?
C56 C57 H57A 109.5 . . ?
C56 C57 H57B 109.5 . . ?
H57A C57 H57B 109.5 . . ?
C56 C57 H57C 109.5 . . ?
H57A C57 H57C 109.5 . . ?
H57B C57 H57C 109.5 . . ?
C56 C58 H58A 109.5 . . ?
C56 C58 H58B 109.5 . . ?
H58A C58 H58B 109.5 . . ?
C56 C58 H58C 109.5 . . ?
H58A C58 H58C 109.5 . . ?
H58B C58 H58C 109.5 . . ?
C60 C59 H59A 109.5 . . ?
C60 C59 H59B 109.5 . . ?
H59A C59 H59B 109.5 . . ?
C60 C59 H59C 109.5 . . ?
H59A C59 H59C 109.5 . . ?
H59B C59 H59C 109.5 . . ?
C65 C60 C61 116.6(5) . . ?
C65 C60 C59 121.4(5) . . ?
C61 C60 C59 121.7(5) . . ?
C65 C60 V2 72.6(3) . . ?
C61 C60 V2 74.3(3) . . ?
C59 C60 V2 128.2(3) . . ?
C65 C60 V1 68.2(3) . . ?
C61 C60 V1 65.2(3) . . ?
C59 C60 V1 133.3(3) . . ?
V2 C60 V1 98.48(19) . . ?
C62 C61 C60 121.1(5) . . ?
C62 C61 V1 72.2(3) . . ?
C60 C61 V1 79.0(3) . . ?
C62 C61 V2 68.9(3) . . ?
C60 C61 V2 68.3(3) . . ?
V1 C61 V2 101.6(2) . . ?
C62 C61 H61 119.4 . . ?
C60 C61 H61 119.4 . . ?
V1 C61 H61 120.5 . . ?
V2 C61 H61 137.9 . . ?
C63 C62 C61 119.9(5) . . ?
C63 C62 V2 69.4(3) . . ?
C61 C62 V2 74.3(3) . . ?
C63 C62 V1 72.9(3) . . ?
C61 C62 V1 70.9(3) . . ?
V2 C62 V1 103.3(2) . . ?
C63 C62 H62 120.1 . . ?
C61 C62 H62 120.1 . . ?
V2 C62 H62 128.4 . . ?
V1 C62 H62 128.3 . . ?
C62 C63 C64 119.6(5) . . ?
C62 C63 V2 73.2(3) . . ?
C64 C63 V2 76.7(3) . . ?
C62 C63 V1 70.8(3) . . ?
C64 C63 V1 67.5(3) . . ?
V2 C63 V1 104.0(2) . . ?
C62 C63 H63 120.2 . . ?
C64 C63 H63 120.2 . . ?
V2 C63 H63 121.0 . . ?
V1 C63 H63 134.9 . . ?
C65 C64 C63 118.1(5) . . ?
C65 C64 V1 76.0(3) . . ?
C63 C64 V1 74.9(3) . . ?
C65 C64 V2 68.9(3) . . ?
C63 C64 V2 66.0(3) . . ?
V1 C64 V2 102.6(2) . . ?
C65 C64 H64 121.0 . . ?
C63 C64 H64 121.0 . . ?
V1 C64 H64 119.2 . . ?
V2 C64 H64 138.2 . . ?
C60 C65 C64 122.2(5) . . ?
C60 C65 V2 70.2(3) . . ?
C64 C65 V2 74.4(3) . . ?
C60 C65 V1 77.0(3) . . ?
C64 C65 V1 66.8(3) . . ?
V2 C65 V1 101.0(2) . . ?
C60 C65 H65 118.9 . . ?
C64 C65 H65 118.9 . . ?
V2 C65 H65 129.0 . . ?
V1 C65 H65 129.9 . . ?

loop_
_geom_bond_atom_site_label_1
_geom_bond_atom_site_label_2
_geom_bond_distance
_geom_bond_site_symmetry_2
_geom_bond_publ_flag
V1 N1 2.064(4) . ?
V1 N2 2.081(4) . ?
V1 C64 2.183(5) . ?
V1 C61 2.238(5) . ?
V1 C62 2.254(5) . ?
V1 C63 2.281(5) . ?
V1 C65 2.305(5) . ?
V1 C60 2.419(5) . ?
V2 N3 2.057(4) . ?
V2 N4 2.068(4) . ?
V2 C63 2.170(5) . ?
V2 C60 2.211(4) . ?
V2 C62 2.220(5) . ?
V2 C65 2.242(5) . ?
V2 C61 2.291(5) . ?
V2 C64 2.313(5) . ?
N1 C14 1.348(7) . ?
N1 C1 1.437(6) . ?
N2 C16 1.330(7) . ?
N2 C18 1.459(7) . ?
N3 C43 1.348(6) . ?
N3 C30 1.445(7) . ?
N4 C45 1.318(6) . ?
N4 C47 1.466(6) . ?
C1 C2 1.401(7) . ?
C1 C9 1.410(8) . ?
C2 C6 1.390(8) . ?
C2 C3 1.510(8) . ?
C3 C5 1.513(9) . ?
C3 C4 1.513(10) . ?
C3 H3 0.9800 . ?
C4 H4A 0.9600 . ?
C4 H4B 0.9600 . ?
C4 H4C 0.9600 . ?
C5 H5A 0.9600 . ?
C5 H5B 0.9600 . ?
C5 H5C 0.9600 . ?
C6 C7 1.377(9) . ?
C6 H6 0.9300 . ?
C7 C8 1.356(9) . ?
C7 H7 0.9300 . ?
C8 C9 1.394(8) . ?
C8 H8 0.9300 . ?
C9 C10 1.534(9) . ?
C10 C12 1.525(9) . ?
C10 C11 1.529(9) . ?
C10 H10 0.9800 . ?
C11 H11A 0.9600 . ?
C11 H11B 0.9600 . ?
C11 H11C 0.9600 . ?
C12 H12A 0.9600 . ?
C12 H12B 0.9600 . ?
C12 H12C 0.9600 . ?
C13 C14 1.517(8) . ?
C13 H13A 0.9600 . ?
C13 H13B 0.9600 . ?
C13 H13C 0.9600 . ?
C14 C15 1.388(8) . ?
C15 C16 1.378(8) . ?
C15 H15 0.9300 . ?
C16 C17 1.516(8) . ?
C17 H17A 0.9600 . ?
C17 H17B 0.9600 . ?
C17 H17C 0.9600 . ?
C18 C26 1.392(8) . ?
C18 C19 1.407(8) . ?
C19 C23 1.375(9) . ?
C19 C20 1.553(9) . ?
C20 C22 1.508(10) . ?
C20 C21 1.525(10) . ?
C20 H20 0.9800 . ?
C21 H21A 0.9600 . ?
C21 H21B 0.9600 . ?
C21 H21C 0.9600 . ?
C22 H22A 0.9600 . ?
C22 H22B 0.9600 . ?
C22 H22C 0.9600 . ?
C23 C24 1.374(10) . ?
C23 H23 0.9300 . ?
C24 C25 1.382(10) . ?
C24 H24 0.9300 . ?
C25 C26 1.403(8) . ?
C25 H25 0.9300 . ?
C26 C27 1.503(9) . ?
C27 C29A 1.28(2) . ?
C27 C28 1.538(12) . ?
C27 C29 1.632(16) . ?
C27 H27 0.9800 . ?
C28 H28A 0.9600 . ?
C28 H28B 0.9600 . ?
C28 H28C 0.9600 . ?
C29A H29A 0.9600 . ?
C29A H29B 0.9600 . ?
C29A H29C 0.9600 . ?
C29 H29D 0.9600 . ?
C29 H29E 0.9600 . ?
C29 H29F 0.9600 . ?
C30 C31 1.411(8) . ?
C30 C38 1.419(8) . ?
C31 C35 1.385(8) . ?
C31 C32 1.533(9) . ?
C32 C33 1.515(9) . ?
C32 C34 1.526(10) . ?
C32 H32 0.9800 . ?
C33 H33A 0.9600 . ?
C33 H33B 0.9600 . ?
C33 H33C 0.9600 . ?
C34 H34A 0.9600 . ?
C34 H34B 0.9600 . ?
C34 H34C 0.9600 . ?
C35 C36 1.367(10) . ?
C35 H35 0.9300 . ?
C36 C37 1.357(10) . ?
C36 H36 0.9300 . ?
C37 C38 1.378(9) . ?
C37 H37 0.9300 . ?
C38 C39 1.524(9) . ?
C39 C41 1.521(10) . ?
C39 C40 1.539(9) . ?
C39 H39 0.9800 . ?
C40 H40A 0.9600 . ?
C40 H40B 0.9600 . ?
C40 H40C 0.9600 . ?
C41 H41A 0.9600 . ?
C41 H41B 0.9600 . ?
C41 H41C 0.9600 . ?
C42 C43 1.530(8) . ?
C42 H42A 0.9600 . ?
C42 H42B 0.9600 . ?
C42 H42C 0.9600 . ?
C43 C44 1.390(7) . ?
C44 C45 1.397(7) . ?
C44 H44 0.9300 . ?
C45 C46 1.537(7) . ?
C46 H46A 0.9600 . ?
C46 H46B 0.9600 . ?
C46 H46C 0.9600 . ?
C47 C48 1.409(7) . ?
C47 C55 1.409(7) . ?
C48 C52 1.381(7) . ?
C48 C49 1.526(8) . ?
C49 C50 1.528(9) . ?
C49 C51 1.540(9) . ?
C49 H49 0.9800 . ?
C50 H50A 0.9600 . ?
C50 H50B 0.9600 . ?
C50 H50C 0.9600 . ?
C51 H51A 0.9600 . ?
C51 H51B 0.9600 . ?
C51 H51C 0.9600 . ?
C52 C53 1.376(8) . ?
C52 H52 0.9300 . ?
C53 C54 1.362(8) . ?
C53 H53 0.9300 . ?
C54 C55 1.381(7) . ?
C54 H54 0.9300 . ?
C55 C56 1.540(8) . ?
C56 C58 1.504(8) . ?
C56 C57 1.531(8) . ?
C56 H56 0.9800 . ?
C57 H57A 0.9600 . ?
C57 H57B 0.9600 . ?
C57 H57C 0.9600 . ?
C58 H58A 0.9600 . ?
C58 H58B 0.9600 . ?
C58 H58C 0.9600 . ?
C59 C60 1.505(7) . ?
C59 H59A 0.9600 . ?
C59 H59B 0.9600 . ?
C59 H59C 0.9600 . ?
C60 C65 1.419(7) . ?
C60 C61 1.442(7) . ?
C61 C62 1.423(7) . ?
C61 H61 0.9300 . ?
C62 C63 1.410(7) . ?
C62 H62 0.9300 . ?
C63 C64 1.440(7) . ?
C63 H63 0.9300 . ?
C64 C65 1.435(7) . ?
C64 H64 0.9300 . ?
C65 H65 0.9300 . ?
